data_7049585
loop_
_publ_author_name
'Zafar, Mohammad'
'Ramalakshmi, Rongala'
'Rongala, Ramalakshmi'
'Pradhan, Alaka Nanda'
'Pathak, Kriti'
'Roisnel, Thierry'
'Halet, Jean-Fran\,cois'
'Ghosh, Sundargopal'

_publ_section_title
;
 Mercapto-benzothiazolyl based ruthenium(ii) borate complexes: synthesis
 and reactivity towards various phosphines.
;
_journal_issue 21
_journal_name_full 'Dalton transactions (Cambridge, England : 2003)'
_journal_page_first 7413
_journal_page_last 7424
_journal_paper_doi 10.1039/c9dt00498j
_journal_volume 48
_journal_year 2019
_chemical_compound_source 'synthesis as described'
_chemical_formula_moiety 'C37 H36 B N3 P2 Ru S6, C7 H8'
_chemical_formula_sum 'C44 H44 B N3 P2 Ru S6'
_chemical_formula_weight 981.00
_space_group_crystal_system triclinic
_space_group_IT_number 2
_space_group_name_Hall '-P 1'
_space_group_name_H-M_alt 'P -1'
_symmetry_space_group_name_Hall '-P 1'
_symmetry_space_group_name_H-M 'P -1'
_atom_sites_solution_hydrogens mixed
_audit_update_record
;
2019-02-01 deposited with the CCDC.    2019-04-04 downloaded from the CCDC.
;
_cell_angle_alpha 107.628(3)
_cell_angle_beta 99.476(3)
_cell_angle_gamma 98.850(3)
_cell_formula_units_Z 2
_cell_length_a 11.5518(9)
_cell_length_b 13.5810(12)
_cell_length_c 15.0366(14)
_cell_measurement_reflns_used 9815
_cell_measurement_temperature 150
_cell_measurement_theta_max 27.76
_cell_measurement_theta_min 2.51
_cell_measurement_wavelength 0.71073
_cell_volume 2164.9(3)
_computing_cell_refinement 'APEX3 (Bruker, 2015); SAINT (Bruker, 2014)'
_computing_data_collection 'SAINT (Bruker, 2014)'
_computing_data_reduction 'SAINT (Bruker, 2014)'
_computing_molecular_graphics 'SXGRAPH (Farrugia, 1999), Mercury (CSD, 2016)'
_computing_publication_material 'CRYSCALC (T. Roisnel, local program, 2018)'
_computing_structure_refinement 'SHELXL-2017/1 (Sheldrick, 2017)'
_computing_structure_solution 'SHELXT (Sheldrick, 2015)'
_diffrn_ambient_temperature 150
_diffrn_detector '(CMOS) PHOTON 100'
_diffrn_measured_fraction_theta_full 0.991
_diffrn_measured_fraction_theta_max 0.990
_diffrn_measurement_device_type 'D8 VENTURE Bruker AXS'
_diffrn_measurement_method 'rotation images'
_diffrn_radiation_monochromator 'multilayer monochromator'
_diffrn_radiation_probe x-ray
_diffrn_radiation_source 'Incoatec microfocus sealed tube'
_diffrn_radiation_type MoK\a
_diffrn_radiation_wavelength 0.71073
_diffrn_reflns_av_R_equivalents 0.0577
_diffrn_reflns_av_unetI/netI 0.0399
_diffrn_reflns_limit_h_max 15
_diffrn_reflns_limit_h_min -14
_diffrn_reflns_limit_k_max 17
_diffrn_reflns_limit_k_min -17
_diffrn_reflns_limit_l_max 19
_diffrn_reflns_limit_l_min -19
_diffrn_reflns_number 49448
_diffrn_reflns_theta_full 25.242
_diffrn_reflns_theta_max 27.485
_diffrn_reflns_theta_min 3.059
_exptl_absorpt_coefficient_mu 0.762
_exptl_absorpt_correction_T_max 0.963
_exptl_absorpt_correction_T_min 0.874
_exptl_absorpt_correction_type multi-scan
_exptl_absorpt_process_details
;
  [Sheldrick, G.M. (2014). SADABS Bruker AXS Inc., Madison, Wisconsin, USA]
;
_exptl_crystal_colour orange
_exptl_crystal_density_diffrn 1.505
_exptl_crystal_description plate
_exptl_crystal_F_000 1008
_exptl_crystal_size_max 0.330
_exptl_crystal_size_mid 0.110
_exptl_crystal_size_min 0.050
_refine_diff_density_max 0.913
_refine_diff_density_min -0.582
_refine_diff_density_rms 0.075
_refine_ls_extinction_method none
_refine_ls_goodness_of_fit_ref 1.022
_refine_ls_hydrogen_treatment mixed
_refine_ls_matrix_type full
_refine_ls_number_parameters 488
_refine_ls_number_reflns 9829
_refine_ls_number_restraints 0
_refine_ls_restrained_S_all 1.022
_refine_ls_R_factor_all 0.0433
_refine_ls_R_factor_gt 0.0299
_refine_ls_shift/su_max 0.001
_refine_ls_shift/su_mean 0.000
_refine_ls_structure_factor_coef Fsqd
_refine_ls_weighting_details 'w=1/[\s^2^(Fo^2^)+(0.0167P)^2^+2.0640P] where P=(Fo^2^+2Fc^2^)/3'
_refine_ls_weighting_scheme calc
_refine_ls_wR_factor_gt 0.0602
_refine_ls_wR_factor_ref 0.0647
_reflns_Friedel_coverage 0.000
_reflns_number_gt 8172
_reflns_number_total 9829
_reflns_threshold_expression >2sigma(I)
_cod_data_source_file c9dt00498j2.cif
_cod_data_source_block SGGJ5_1801
_cod_depositor_comments 'Adding full bibliography for 7049581--7049587.cif.'
_cod_database_code 7049585

loop_
_space_group_symop_operation_xyz
'x, y, z'
'-x, -y, -z'

loop_
_atom_site_label
_atom_site_type_symbol
_atom_site_fract_x
_atom_site_fract_y
_atom_site_fract_z
_atom_site_U_iso_or_equiv
_atom_site_adp_type
_atom_site_occupancy
_atom_site_site_symmetry_order
_atom_site_calc_flag
_atom_site_refinement_flags_posn
_atom_site_refinement_flags_adp
_atom_site_refinement_flags_occupancy
_atom_site_disorder_assembly
_atom_site_disorder_group
Ru1 Ru 0.66151(2) 0.31305(2) 0.81084(2) 0.01126(5) Uani 1 1 d . . . . .
P1 P 0.71292(5) 0.36880(4) 0.97562(4) 0.01370(11) Uani 1 1 d . . . . .
C1 C 0.6331(2) 0.46775(18) 1.03042(16) 0.0238(5) Uani 1 1 d . . . . .
H1A H 0.661106 0.491889 1.100207 0.036 Uiso 1 1 calc R U . . .
H1B H 0.546653 0.436803 1.012877 0.036 Uiso 1 1 calc R U . . .
H1C H 0.648445 0.527978 1.007775 0.036 Uiso 1 1 calc R U . . .
C2 C 0.8675(2) 0.43479(17) 1.03673(15) 0.0207(5) Uani 1 1 d . . . . .
H2A H 0.888038 0.500950 1.023567 0.031 Uiso 1 1 calc R U . . .
H2B H 0.921369 0.388601 1.013730 0.031 Uiso 1 1 calc R U . . .
H2C H 0.876354 0.450410 1.105852 0.031 Uiso 1 1 calc R U . . .
C3 C 0.67827(19) 0.27214(17) 1.03560(14) 0.0171(4) Uani 1 1 d . . . . .
C4 C 0.7688(2) 0.23760(17) 1.08348(15) 0.0201(5) Uani 1 1 d . . . . .
H4 H 0.850602 0.267299 1.088298 0.024 Uiso 1 1 calc R U . . .
C5 C 0.7412(2) 0.16010(19) 1.12439(17) 0.0267(5) Uani 1 1 d . . . . .
H5 H 0.803968 0.137000 1.156413 0.032 Uiso 1 1 calc R U . . .
C6 C 0.6229(2) 0.1169(2) 1.11845(18) 0.0301(6) Uani 1 1 d . . . . .
H6 H 0.604121 0.063157 1.145344 0.036 Uiso 1 1 calc R U . . .
C7 C 0.5317(2) 0.1519(2) 1.07330(17) 0.0277(5) Uani 1 1 d . . . . .
H7 H 0.450247 0.123166 1.070363 0.033 Uiso 1 1 calc R U . . .
C8 C 0.5587(2) 0.22907(18) 1.03221(15) 0.0216(5) Uani 1 1 d . . . . .
H8 H 0.495465 0.252819 1.001506 0.026 Uiso 1 1 calc R U . . .
P2 P 0.74177(5) 0.16828(4) 0.79916(4) 0.01488(11) Uani 1 1 d . . . . .
C11 C 0.8937(2) 0.18709(19) 0.86803(17) 0.0270(5) Uani 1 1 d . . . . .
H11A H 0.947439 0.243028 0.856652 0.040 Uiso 1 1 calc R U . . .
H11B H 0.893605 0.207414 0.936359 0.040 Uiso 1 1 calc R U . . .
H11C H 0.921760 0.120940 0.848128 0.040 Uiso 1 1 calc R U . . .
C12 C 0.6617(2) 0.06258(17) 0.83231(17) 0.0243(5) Uani 1 1 d . . . . .
H12A H 0.576680 0.044183 0.799489 0.036 Uiso 1 1 calc R U . . .
H12B H 0.696791 0.000210 0.813497 0.036 Uiso 1 1 calc R U . . .
H12C H 0.668635 0.086684 0.901728 0.036 Uiso 1 1 calc R U . . .
C13A C 0.7571(4) 0.0977(3) 0.6784(2) 0.0257(3) Uani 0.552(5) 1 d G . P A 1
C14A C 0.6674(3) 0.0166(3) 0.6117(3) 0.0257(3) Uani 0.552(5) 1 d G . P A 1
H14A H 0.593002 -0.003581 0.627422 0.031 Uiso 0.552(5) 1 calc R U P A 1
C15A C 0.6864(4) -0.0349(2) 0.5220(2) 0.0257(3) Uani 0.552(5) 1 d G . P A 1
H15A H 0.625038 -0.090380 0.476356 0.031 Uiso 0.552(5) 1 calc R U P A 1
C16A C 0.7952(4) -0.0054(2) 0.49896(18) 0.0257(3) Uani 0.552(5) 1 d G . P A 1
H16A H 0.808180 -0.040621 0.437634 0.031 Uiso 0.552(5) 1 calc R U P A 1
C17A C 0.8849(3) 0.0757(3) 0.5657(2) 0.0257(3) Uani 0.552(5) 1 d G . P A 1
H17A H 0.959288 0.095936 0.549977 0.031 Uiso 0.552(5) 1 calc R U P A 1
C18A C 0.8659(3) 0.1273(3) 0.6554(2) 0.0257(3) Uani 0.552(5) 1 d G . P A 1
H18A H 0.927254 0.182736 0.701044 0.031 Uiso 0.552(5) 1 calc R U P A 1
C13B C 0.7475(5) 0.0942(3) 0.6762(2) 0.0257(3) Uani 0.448(5) 1 d G . P A 2
C14B C 0.6392(4) 0.0289(4) 0.6192(3) 0.0257(3) Uani 0.448(5) 1 d G . P A 2
H14B H 0.569248 0.025549 0.644627 0.031 Uiso 0.448(5) 1 calc R U P A 2
C15B C 0.6332(4) -0.0313(3) 0.5249(3) 0.0257(3) Uani 0.448(5) 1 d G . P A 2
H15B H 0.559171 -0.075917 0.485908 0.031 Uiso 0.448(5) 1 calc R U P A 2
C16B C 0.7356(5) -0.0264(3) 0.4877(2) 0.0257(3) Uani 0.448(5) 1 d G . P A 2
H16B H 0.731470 -0.067556 0.423232 0.031 Uiso 0.448(5) 1 calc R U P A 2
C17B C 0.8439(4) 0.0389(4) 0.5447(3) 0.0257(3) Uani 0.448(5) 1 d G . P A 2
H17B H 0.913848 0.042273 0.519274 0.031 Uiso 0.448(5) 1 calc R U P A 2
C18B C 0.8499(4) 0.0992(3) 0.6390(3) 0.0257(3) Uani 0.448(5) 1 d G . P A 2
H18B H 0.923928 0.143740 0.677994 0.031 Uiso 0.448(5) 1 calc R U P A 2
S1 S 0.84646(5) 0.41198(4) 0.79835(4) 0.01748(11) Uani 1 1 d . . . . .
S2 S 0.91165(5) 0.63317(4) 0.79251(4) 0.02041(12) Uani 1 1 d . . . . .
S3 S 0.46532(5) 0.22287(4) 0.79958(4) 0.01670(11) Uani 1 1 d . . . . .
S4 S 0.22079(5) 0.24415(4) 0.72394(4) 0.02155(12) Uani 1 1 d . . . . .
S5 S 0.60906(5) 0.26798(4) 0.63502(4) 0.01680(11) Uani 1 1 d . . . . .
S6 S 0.65622(5) 0.42058(4) 0.53097(4) 0.01937(12) Uani 1 1 d . . . . .
C21 C 0.84392(19) 0.54462(16) 0.84521(15) 0.0167(4) Uani 1 1 d . . . . .
N22 N 0.79736(16) 0.58954(14) 0.91609(13) 0.0185(4) Uani 1 1 d . . . . .
C23 C 0.81435(19) 0.69793(17) 0.93513(15) 0.0187(5) Uani 1 1 d . . . . .
C24 C 0.7745(2) 0.76716(18) 1.00739(17) 0.0251(5) Uani 1 1 d . . . . .
H24 H 0.732683 0.741325 1.047943 0.030 Uiso 1 1 calc R U . . .
C25 C 0.7968(2) 0.87376(19) 1.01892(18) 0.0304(6) Uani 1 1 d . . . . .
H25 H 0.769558 0.921200 1.067574 0.036 Uiso 1 1 calc R U . . .
C26 C 0.8584(2) 0.91255(19) 0.96061(19) 0.0325(6) Uani 1 1 d . . . . .
H26 H 0.872502 0.986122 0.969859 0.039 Uiso 1 1 calc R U . . .
C27 C 0.8998(2) 0.84588(18) 0.88914(18) 0.0279(5) Uani 1 1 d . . . . .
H27 H 0.943001 0.872977 0.849983 0.033 Uiso 1 1 calc R U . . .
C28 C 0.87662(19) 0.73815(17) 0.87602(16) 0.0201(5) Uani 1 1 d . . . . .
C31 C 0.61265(18) 0.38896(16) 0.62593(14) 0.0144(4) Uani 1 1 d . . . . .
N32 N 0.58826(15) 0.47164(13) 0.69015(12) 0.0137(3) Uani 1 1 d . . . . .
C33 C 0.60824(18) 0.56559(16) 0.66773(14) 0.0147(4) Uani 1 1 d . . . . .
C34 C 0.59868(19) 0.66613(16) 0.72205(16) 0.0189(5) Uani 1 1 d . . . . .
H34 H 0.577291 0.678115 0.782202 0.023 Uiso 1 1 calc R U . . .
C35 C 0.6212(2) 0.74833(18) 0.68607(17) 0.0253(5) Uani 1 1 d . . . . .
H35 H 0.614150 0.817019 0.722122 0.030 Uiso 1 1 calc R U . . .
C36 C 0.6538(2) 0.73268(19) 0.59880(18) 0.0275(5) Uani 1 1 d . . . . .
H36 H 0.667407 0.790159 0.575525 0.033 Uiso 1 1 calc R U . . .
C37 C 0.6665(2) 0.63336(18) 0.54531(16) 0.0244(5) Uani 1 1 d . . . . .
H37 H 0.690327 0.622215 0.486124 0.029 Uiso 1 1 calc R U . . .
C38 C 0.64350(19) 0.55113(17) 0.58066(15) 0.0181(4) Uani 1 1 d . . . . .
C41 C 0.37622(18) 0.29329(17) 0.75649(14) 0.0154(4) Uani 1 1 d . . . . .
N42 N 0.40777(15) 0.38779(13) 0.74509(12) 0.0142(4) Uani 1 1 d . . . . .
C43 C 0.30743(19) 0.42539(17) 0.71253(14) 0.0160(4) Uani 1 1 d . . . . .
C44 C 0.3093(2) 0.52275(18) 0.69933(16) 0.0218(5) Uani 1 1 d . . . . .
H44 H 0.383246 0.571348 0.711230 0.026 Uiso 1 1 calc R U . . .
C45 C 0.2008(2) 0.5474(2) 0.66839(17) 0.0280(5) Uani 1 1 d . . . . .
H45 H 0.200873 0.613852 0.659766 0.034 Uiso 1 1 calc R U . . .
C46 C 0.0923(2) 0.4767(2) 0.64988(18) 0.0298(6) Uani 1 1 d . . . . .
H46 H 0.019452 0.494816 0.627588 0.036 Uiso 1 1 calc R U . . .
C47 C 0.0888(2) 0.3802(2) 0.66341(17) 0.0255(5) Uani 1 1 d . . . . .
H47 H 0.014497 0.331884 0.651181 0.031 Uiso 1 1 calc R U . . .
C48 C 0.1973(2) 0.35585(17) 0.69551(15) 0.0190(5) Uani 1 1 d . . . . .
B51 B 0.5376(2) 0.45975(19) 0.77763(17) 0.0146(5) Uani 1 1 d . . . . .
H51A H 0.600(2) 0.4333(17) 0.8291(16) 0.018 Uiso 1 1 d . U . . .
H51B H 0.532(2) 0.5405(18) 0.8248(16) 0.018 Uiso 1 1 d . U . . .
C101 C 0.6648(2) 0.1493(2) 0.3724(2) 0.0377(6) Uani 1 1 d . . . . .
H10A H 0.609587 0.080723 0.337693 0.057 Uiso 1 1 calc R U . . .
H10B H 0.639117 0.202994 0.347127 0.057 Uiso 1 1 calc R U . . .
H10C H 0.664155 0.169495 0.440623 0.057 Uiso 1 1 calc R U . . .
C102 C 0.7894(2) 0.14140(19) 0.35979(17) 0.0257(5) Uani 1 1 d . . . . .
C103 C 0.8121(2) 0.04927(19) 0.30005(17) 0.0273(5) Uani 1 1 d . . . . .
H103 H 0.747122 -0.009372 0.265857 0.033 Uiso 1 1 calc R U . . .
C104 C 0.9272(3) 0.0416(2) 0.28960(19) 0.0364(6) Uani 1 1 d . . . . .
H104 H 0.941027 -0.021932 0.248552 0.044 Uiso 1 1 calc R U . . .
C105 C 1.0224(3) 0.1264(3) 0.3390(2) 0.0479(8) Uani 1 1 d . . . . .
H105 H 1.101777 0.121188 0.332332 0.057 Uiso 1 1 calc R U . . .
C106 C 1.0018(3) 0.2187(3) 0.3979(2) 0.0471(8) Uani 1 1 d . . . . .
H106 H 1.067012 0.277442 0.431123 0.057 Uiso 1 1 calc R U . . .
C107 C 0.8866(3) 0.2260(2) 0.40885(19) 0.0362(6) Uani 1 1 d . . . . .
H107 H 0.873515 0.289617 0.450337 0.043 Uiso 1 1 calc R U . . .

loop_
_atom_site_aniso_label
_atom_site_aniso_U_11
_atom_site_aniso_U_22
_atom_site_aniso_U_33
_atom_site_aniso_U_23
_atom_site_aniso_U_13
_atom_site_aniso_U_12
Ru1 0.01207(8) 0.01092(8) 0.01104(8) 0.00406(6) 0.00271(6) 0.00235(6)
P1 0.0139(3) 0.0162(3) 0.0117(2) 0.0055(2) 0.0027(2) 0.0036(2)
C1 0.0306(13) 0.0272(12) 0.0195(11) 0.0089(10) 0.0119(10) 0.0146(10)
C2 0.0198(12) 0.0206(11) 0.0189(11) 0.0075(9) -0.0007(9) -0.0002(9)
C3 0.0203(11) 0.0196(11) 0.0121(10) 0.0066(8) 0.0039(8) 0.0038(9)
C4 0.0202(12) 0.0236(12) 0.0167(11) 0.0092(9) 0.0021(9) 0.0028(9)
C5 0.0283(13) 0.0311(13) 0.0253(12) 0.0161(10) 0.0028(10) 0.0093(11)
C6 0.0378(15) 0.0285(13) 0.0290(13) 0.0182(11) 0.0086(11) 0.0030(11)
C7 0.0238(13) 0.0349(14) 0.0260(12) 0.0151(11) 0.0079(10) -0.0012(11)
C8 0.0195(12) 0.0293(12) 0.0181(11) 0.0105(9) 0.0045(9) 0.0059(10)
P2 0.0170(3) 0.0129(3) 0.0154(3) 0.0050(2) 0.0038(2) 0.0045(2)
C11 0.0217(12) 0.0277(13) 0.0309(13) 0.0081(10) 0.0018(10) 0.0118(10)
C12 0.0326(14) 0.0177(11) 0.0276(12) 0.0123(10) 0.0104(10) 0.0067(10)
C13A 0.0415(11) 0.0165(6) 0.0217(6) 0.0054(5) 0.0115(7) 0.0109(7)
C14A 0.0415(11) 0.0165(6) 0.0217(6) 0.0054(5) 0.0115(7) 0.0109(7)
C15A 0.0415(11) 0.0165(6) 0.0217(6) 0.0054(5) 0.0115(7) 0.0109(7)
C16A 0.0415(11) 0.0165(6) 0.0217(6) 0.0054(5) 0.0115(7) 0.0109(7)
C17A 0.0415(11) 0.0165(6) 0.0217(6) 0.0054(5) 0.0115(7) 0.0109(7)
C18A 0.0415(11) 0.0165(6) 0.0217(6) 0.0054(5) 0.0115(7) 0.0109(7)
C13B 0.0415(11) 0.0165(6) 0.0217(6) 0.0054(5) 0.0115(7) 0.0109(7)
C14B 0.0415(11) 0.0165(6) 0.0217(6) 0.0054(5) 0.0115(7) 0.0109(7)
C15B 0.0415(11) 0.0165(6) 0.0217(6) 0.0054(5) 0.0115(7) 0.0109(7)
C16B 0.0415(11) 0.0165(6) 0.0217(6) 0.0054(5) 0.0115(7) 0.0109(7)
C17B 0.0415(11) 0.0165(6) 0.0217(6) 0.0054(5) 0.0115(7) 0.0109(7)
C18B 0.0415(11) 0.0165(6) 0.0217(6) 0.0054(5) 0.0115(7) 0.0109(7)
S1 0.0163(3) 0.0159(3) 0.0206(3) 0.0053(2) 0.0075(2) 0.0024(2)
S2 0.0195(3) 0.0212(3) 0.0224(3) 0.0113(2) 0.0053(2) 0.0013(2)
S3 0.0141(3) 0.0163(3) 0.0205(3) 0.0092(2) 0.0022(2) 0.0014(2)
S4 0.0135(3) 0.0222(3) 0.0282(3) 0.0090(2) 0.0032(2) 0.0021(2)
S5 0.0257(3) 0.0122(2) 0.0126(2) 0.00366(19) 0.0045(2) 0.0051(2)
S6 0.0273(3) 0.0193(3) 0.0147(3) 0.0079(2) 0.0085(2) 0.0060(2)
C21 0.0143(10) 0.0169(10) 0.0184(10) 0.0079(8) 0.0007(8) 0.0011(8)
N22 0.0183(10) 0.0171(9) 0.0194(9) 0.0057(7) 0.0038(7) 0.0027(7)
C23 0.0159(11) 0.0177(11) 0.0191(11) 0.0056(9) -0.0024(8) 0.0013(9)
C24 0.0233(12) 0.0229(12) 0.0252(12) 0.0047(10) 0.0022(10) 0.0033(10)
C25 0.0309(14) 0.0215(12) 0.0306(13) -0.0001(10) -0.0004(11) 0.0076(11)
C26 0.0305(14) 0.0167(12) 0.0413(15) 0.0057(11) -0.0069(11) 0.0026(10)
C27 0.0235(13) 0.0225(12) 0.0363(14) 0.0152(11) -0.0007(10) -0.0020(10)
C28 0.0148(11) 0.0198(11) 0.0230(11) 0.0080(9) -0.0025(9) 0.0019(9)
C31 0.0144(10) 0.0172(10) 0.0111(9) 0.0051(8) 0.0014(8) 0.0028(8)
N32 0.0161(9) 0.0130(8) 0.0134(8) 0.0056(7) 0.0046(7) 0.0037(7)
C33 0.0115(10) 0.0162(10) 0.0157(10) 0.0072(8) -0.0008(8) 0.0009(8)
C34 0.0185(11) 0.0160(10) 0.0197(11) 0.0054(9) 0.0001(9) 0.0027(9)
C35 0.0233(12) 0.0158(11) 0.0340(13) 0.0079(10) -0.0002(10) 0.0039(9)
C36 0.0278(13) 0.0212(12) 0.0352(14) 0.0184(11) 0.0006(11) -0.0011(10)
C37 0.0272(13) 0.0264(12) 0.0221(12) 0.0145(10) 0.0038(10) 0.0022(10)
C38 0.0176(11) 0.0169(11) 0.0200(11) 0.0074(9) 0.0027(9) 0.0035(9)
C41 0.0136(10) 0.0199(11) 0.0117(10) 0.0037(8) 0.0029(8) 0.0035(8)
N42 0.0151(9) 0.0170(9) 0.0126(8) 0.0053(7) 0.0051(7) 0.0065(7)
C43 0.0173(11) 0.0226(11) 0.0105(9) 0.0047(8) 0.0058(8) 0.0100(9)
C44 0.0215(12) 0.0239(12) 0.0225(11) 0.0085(9) 0.0070(9) 0.0086(10)
C45 0.0320(14) 0.0304(13) 0.0303(13) 0.0155(11) 0.0102(11) 0.0174(11)
C46 0.0233(13) 0.0403(15) 0.0301(13) 0.0118(11) 0.0065(10) 0.0189(11)
C47 0.0168(12) 0.0320(13) 0.0255(12) 0.0056(10) 0.0044(9) 0.0074(10)
C48 0.0189(11) 0.0232(11) 0.0162(10) 0.0054(9) 0.0062(9) 0.0081(9)
B51 0.0159(12) 0.0143(11) 0.0139(11) 0.0043(9) 0.0038(9) 0.0046(9)
C101 0.0355(15) 0.0448(16) 0.0345(15) 0.0107(13) 0.0104(12) 0.0164(13)
C102 0.0298(13) 0.0297(13) 0.0236(12) 0.0148(10) 0.0070(10) 0.0109(11)
C103 0.0341(14) 0.0278(13) 0.0239(12) 0.0130(10) 0.0066(10) 0.0095(11)
C104 0.0402(16) 0.0468(17) 0.0320(14) 0.0187(13) 0.0118(12) 0.0232(14)
C105 0.0291(16) 0.076(2) 0.0505(19) 0.0332(18) 0.0132(14) 0.0180(16)
C106 0.0333(17) 0.0521(19) 0.0510(19) 0.0225(16) -0.0018(14) -0.0039(14)
C107 0.0436(17) 0.0278(14) 0.0347(15) 0.0121(11) -0.0009(12) 0.0071(12)

loop_
_atom_type_symbol
_atom_type_description
_atom_type_scat_dispersion_real
_atom_type_scat_dispersion_imag
_atom_type_scat_source
C C 0.0033 0.0016 'International Tables Vol C Tables 4.2.6.8 and 6.1.1.4'
H H 0.0000 0.0000 'International Tables Vol C Tables 4.2.6.8 and 6.1.1.4'
P P 0.1023 0.0942 'International Tables Vol C Tables 4.2.6.8 and 6.1.1.4'
S S 0.1246 0.1234 'International Tables Vol C Tables 4.2.6.8 and 6.1.1.4'
Ru Ru -1.2594 0.8363 'International Tables Vol C Tables 4.2.6.8 and 6.1.1.4'
B B 0.0013 0.0007 'International Tables Vol C Tables 4.2.6.8 and 6.1.1.4'
N N 0.0061 0.0033 'International Tables Vol C Tables 4.2.6.8 and 6.1.1.4'

loop_
_geom_angle_atom_site_label_1
_geom_angle_atom_site_label_2
_geom_angle_atom_site_label_3
_geom_angle
P2 Ru1 P1 91.61(2)
P2 Ru1 S3 94.06(2)
P1 Ru1 S3 94.41(2)
P2 Ru1 S1 91.29(2)
P1 Ru1 S1 93.81(2)
S3 Ru1 S1 170.052(19)
P2 Ru1 S5 92.146(19)
P1 Ru1 S5 175.52(2)
S3 Ru1 S5 87.76(2)
S1 Ru1 S5 83.659(19)
P2 Ru1 H51A 176.1(7)
P1 Ru1 H51A 84.5(7)
S3 Ru1 H51A 86.5(7)
S1 Ru1 H51A 88.7(7)
S5 Ru1 H51A 91.7(7)
C1 P1 C2 100.95(11)
C1 P1 C3 100.43(10)
C2 P1 C3 102.64(10)
C1 P1 Ru1 112.41(8)
C2 P1 Ru1 118.92(8)
C3 P1 Ru1 118.58(7)
P1 C1 H1A 109.5
P1 C1 H1B 109.5
H1A C1 H1B 109.5
P1 C1 H1C 109.5
H1A C1 H1C 109.5
H1B C1 H1C 109.5
P1 C2 H2A 109.5
P1 C2 H2B 109.5
H2A C2 H2B 109.5
P1 C2 H2C 109.5
H2A C2 H2C 109.5
H2B C2 H2C 109.5
C4 C3 C8 118.1(2)
C4 C3 P1 121.46(17)
C8 C3 P1 120.38(17)
C3 C4 C5 120.9(2)
C3 C4 H4 119.5
C5 C4 H4 119.5
C6 C5 C4 120.1(2)
C6 C5 H5 120.0
C4 C5 H5 120.0
C5 C6 C7 119.9(2)
C5 C6 H6 120.0
C7 C6 H6 120.0
C6 C7 C8 120.2(2)
C6 C7 H7 119.9
C8 C7 H7 119.9
C7 C8 C3 120.7(2)
C7 C8 H8 119.7
C3 C8 H8 119.7
C11 P2 C12 100.81(12)
C11 P2 C13A 100.83(17)
C12 P2 C13A 102.54(15)
C11 P2 C13B 103.91(19)
C12 P2 C13B 100.40(18)
C11 P2 Ru1 118.26(8)
C12 P2 Ru1 117.53(8)
C13A P2 Ru1 114.25(14)
C13B P2 Ru1 113.44(18)
P2 C11 H11A 109.5
P2 C11 H11B 109.5
H11A C11 H11B 109.5
P2 C11 H11C 109.5
H11A C11 H11C 109.5
H11B C11 H11C 109.5
P2 C12 H12A 109.5
P2 C12 H12B 109.5
H12A C12 H12B 109.5
P2 C12 H12C 109.5
H12A C12 H12C 109.5
H12B C12 H12C 109.5
C14A C13A C18A 120.0
C14A C13A P2 123.2(2)
C18A C13A P2 116.8(2)
C15A C14A C13A 120.0
C15A C14A H14A 120.0
C13A C14A H14A 120.0
C14A C15A C16A 120.0
C14A C15A H15A 120.0
C16A C15A H15A 120.0
C15A C16A C17A 120.0
C15A C16A H16A 120.0
C17A C16A H16A 120.0
C18A C17A C16A 120.0
C18A C17A H17A 120.0
C16A C17A H17A 120.0
C17A C18A C13A 120.0
C17A C18A H18A 120.0
C13A C18A H18A 120.0
C14B C13B C18B 120.0
C14B C13B P2 115.1(3)
C18B C13B P2 124.9(3)
C15B C14B C13B 120.0
C15B C14B H14B 120.0
C13B C14B H14B 120.0
C14B C15B C16B 120.0
C14B C15B H15B 120.0
C16B C15B H15B 120.0
C15B C16B C17B 120.0
C15B C16B H16B 120.0
C17B C16B H16B 120.0
C18B C17B C16B 120.0
C18B C17B H17B 120.0
C16B C17B H17B 120.0
C17B C18B C13B 120.0
C17B C18B H18B 120.0
C13B C18B H18B 120.0
C21 S1 Ru1 106.81(7)
C28 S2 C21 89.57(10)
C41 S3 Ru1 103.78(7)
C48 S4 C41 91.23(10)
C31 S5 Ru1 100.83(7)
C31 S6 C38 91.25(10)
N22 C21 S1 127.57(16)
N22 C21 S2 114.31(16)
S1 C21 S2 118.12(12)
C21 N22 C23 111.58(18)
N22 C23 C24 124.6(2)
N22 C23 C28 115.91(19)
C24 C23 C28 119.5(2)
C25 C24 C23 119.0(2)
C25 C24 H24 120.5
C23 C24 H24 120.5
C24 C25 C26 121.1(2)
C24 C25 H25 119.5
C26 C25 H25 119.5
C27 C26 C25 121.1(2)
C27 C26 H26 119.4
C25 C26 H26 119.4
C26 C27 C28 118.4(2)
C26 C27 H27 120.8
C28 C27 H27 120.8
C27 C28 C23 120.9(2)
C27 C28 S2 130.47(19)
C23 C28 S2 108.61(16)
N32 C31 S5 125.66(16)
N32 C31 S6 112.51(15)
S5 C31 S6 121.78(12)
C31 N32 C33 113.22(17)
C31 N32 B51 121.61(17)
C33 N32 B51 125.13(17)
C34 C33 C38 119.43(19)
C34 C33 N32 127.63(19)
C38 C33 N32 112.92(18)
C35 C34 C33 118.4(2)
C35 C34 H34 120.8
C33 C34 H34 120.8
C36 C35 C34 121.7(2)
C36 C35 H35 119.2
C34 C35 H35 119.2
C35 C36 C37 120.3(2)
C35 C36 H36 119.8
C37 C36 H36 119.8
C38 C37 C36 118.1(2)
C38 C37 H37 120.9
C36 C37 H37 120.9
C37 C38 C33 122.0(2)
C37 C38 S6 127.96(18)
C33 C38 S6 110.03(16)
N42 C41 S3 128.70(16)
N42 C41 S4 112.47(15)
S3 C41 S4 118.80(12)
C41 N42 C43 112.58(17)
C41 N42 B51 125.86(17)
C43 N42 B51 120.96(17)
C44 C43 C48 119.5(2)
C44 C43 N42 126.6(2)
C48 C43 N42 113.85(19)
C45 C44 C43 118.7(2)
C45 C44 H44 120.7
C43 C44 H44 120.7
C46 C45 C44 121.2(2)
C46 C45 H45 119.4
C44 C45 H45 119.4
C47 C46 C45 120.9(2)
C47 C46 H46 119.6
C45 C46 H46 119.6
C46 C47 C48 118.0(2)
C46 C47 H47 121.0
C48 C47 H47 121.0
C47 C48 C43 121.7(2)
C47 C48 S4 128.45(18)
C43 C48 S4 109.83(16)
N32 B51 N42 111.73(16)
N32 B51 H51A 114.3(11)
N42 B51 H51A 111.5(11)
N32 B51 H51B 108.8(12)
N42 B51 H51B 107.6(11)
H51A B51 H51B 102.2(16)
C102 C101 H10A 109.5
C102 C101 H10B 109.5
H10A C101 H10B 109.5
C102 C101 H10C 109.5
H10A C101 H10C 109.5
H10B C101 H10C 109.5
C103 C102 C107 118.0(2)
C103 C102 C101 121.3(2)
C107 C102 C101 120.7(2)
C104 C103 C102 121.2(2)
C104 C103 H103 119.4
C102 C103 H103 119.4
C103 C104 C105 119.9(3)
C103 C104 H104 120.1
C105 C104 H104 120.1
C106 C105 C104 119.9(3)
C106 C105 H105 120.1
C104 C105 H105 120.1
C105 C106 C107 120.2(3)
C105 C106 H106 119.9
C107 C106 H106 119.9
C106 C107 C102 120.9(3)
C106 C107 H107 119.6
C102 C107 H107 119.6

loop_
_geom_bond_atom_site_label_1
_geom_bond_atom_site_label_2
_geom_bond_distance
Ru1 P2 2.2719(6)
Ru1 P1 2.3034(6)
Ru1 S3 2.3578(6)
Ru1 S1 2.4097(6)
Ru1 S5 2.4717(6)
Ru1 H51A 1.84(2)
P1 C1 1.816(2)
P1 C2 1.818(2)
P1 C3 1.836(2)
C1 H1A 0.9800
C1 H1B 0.9800
C1 H1C 0.9800
C2 H2A 0.9800
C2 H2B 0.9800
C2 H2C 0.9800
C3 C4 1.393(3)
C3 C8 1.401(3)
C4 C5 1.393(3)
C4 H4 0.9500
C5 C6 1.379(3)
C5 H5 0.9500
C6 C7 1.383(4)
C6 H6 0.9500
C7 C8 1.390(3)
C7 H7 0.9500
C8 H8 0.9500
P2 C11 1.823(2)
P2 C12 1.828(2)
P2 C13A 1.830(2)
P2 C13B 1.835(3)
C11 H11A 0.9800
C11 H11B 0.9800
C11 H11C 0.9800
C12 H12A 0.9800
C12 H12B 0.9800
C12 H12C 0.9800
C13A C14A 1.3900
C13A C18A 1.3900
C14A C15A 1.3900
C14A H14A 0.9500
C15A C16A 1.3900
C15A H15A 0.9500
C16A C17A 1.3900
C16A H16A 0.9500
C17A C18A 1.3900
C17A H17A 0.9500
C18A H18A 0.9500
C13B C14B 1.3900
C13B C18B 1.3900
C14B C15B 1.3900
C14B H14B 0.9500
C15B C16B 1.3900
C15B H15B 0.9500
C16B C17B 1.3900
C16B H16B 0.9500
C17B C18B 1.3900
C17B H17B 0.9500
C18B H18B 0.9500
S1 C21 1.731(2)
S2 C28 1.742(2)
S2 C21 1.783(2)
S3 C41 1.689(2)
S4 C48 1.743(2)
S4 C41 1.747(2)
S5 C31 1.684(2)
S6 C31 1.737(2)
S6 C38 1.743(2)
C21 N22 1.301(3)
N22 C23 1.387(3)
C23 C24 1.399(3)
C23 C28 1.411(3)
C24 C25 1.382(3)
C24 H24 0.9500
C25 C26 1.387(4)
C25 H25 0.9500
C26 C27 1.384(4)
C26 H26 0.9500
C27 C28 1.392(3)
C27 H27 0.9500
C31 N32 1.343(3)
N32 C33 1.411(3)
N32 B51 1.566(3)
C33 C34 1.394(3)
C33 C38 1.401(3)
C34 C35 1.389(3)
C34 H34 0.9500
C35 C36 1.388(3)
C35 H35 0.9500
C36 C37 1.390(3)
C36 H36 0.9500
C37 C38 1.384(3)
C37 H37 0.9500
C41 N42 1.349(3)
N42 C43 1.411(3)
N42 B51 1.569(3)
C43 C44 1.393(3)
C43 C48 1.397(3)
C44 C45 1.390(3)
C44 H44 0.9500
C45 C46 1.386(4)
C45 H45 0.9500
C46 C47 1.381(4)
C46 H46 0.9500
C47 C48 1.393(3)
C47 H47 0.9500
B51 H51A 1.15(2)
B51 H51B 1.13(2)
C101 C102 1.498(4)
C101 H10A 0.9800
C101 H10B 0.9800
C101 H10C 0.9800
C102 C103 1.392(3)
C102 C107 1.394(4)
C103 C104 1.381(4)
C103 H103 0.9500
C104 C105 1.383(4)
C104 H104 0.9500
C105 C106 1.379(5)
C105 H105 0.9500
C106 C107 1.382(4)
C106 H106 0.9500
C107 H107 0.9500

loop_
_geom_torsion_atom_site_label_1
_geom_torsion_atom_site_label_2
_geom_torsion_atom_site_label_3
_geom_torsion_atom_site_label_4
_geom_torsion
C1 P1 C3 C4 -126.25(19)
C2 P1 C3 C4 -22.4(2)
Ru1 P1 C3 C4 110.95(17)
C1 P1 C3 C8 55.3(2)
C2 P1 C3 C8 159.18(18)
Ru1 P1 C3 C8 -67.46(19)
C8 C3 C4 C5 1.9(3)
P1 C3 C4 C5 -176.58(17)
C3 C4 C5 C6 -0.4(4)
C4 C5 C6 C7 -1.1(4)
C5 C6 C7 C8 1.3(4)
C6 C7 C8 C3 0.2(4)
C4 C3 C8 C7 -1.7(3)
P1 C3 C8 C7 176.73(18)
C11 P2 C13A C14A 142.5(2)
C12 P2 C13A C14A 38.7(3)
Ru1 P2 C13A C14A -89.6(2)
C11 P2 C13A C18A -36.2(2)
C12 P2 C13A C18A -139.94(18)
Ru1 P2 C13A C18A 91.77(19)
C18A C13A C14A C15A 0.0
P2 C13A C14A C15A -178.6(3)
C13A C14A C15A C16A 0.0
C14A C15A C16A C17A 0.0
C15A C16A C17A C18A 0.0
C16A C17A C18A C13A 0.0
C14A C13A C18A C17A 0.0
P2 C13A C18A C17A 178.7(3)
C11 P2 C13B C14B 151.6(2)
C12 P2 C13B C14B 47.6(3)
Ru1 P2 C13B C14B -78.7(2)
C11 P2 C13B C18B -28.1(3)
C12 P2 C13B C18B -132.0(3)
Ru1 P2 C13B C18B 101.7(3)
C18B C13B C14B C15B 0.0
P2 C13B C14B C15B -179.7(4)
C13B C14B C15B C16B 0.0
C14B C15B C16B C17B 0.0
C15B C16B C17B C18B 0.0
C16B C17B C18B C13B 0.0
C14B C13B C18B C17B 0.0
P2 C13B C18B C17B 179.6(4)
Ru1 S1 C21 N22 34.4(2)
Ru1 S1 C21 S2 -145.45(10)
C28 S2 C21 N22 1.66(17)
C28 S2 C21 S1 -178.44(13)
S1 C21 N22 C23 178.79(16)
S2 C21 N22 C23 -1.3(2)
C21 N22 C23 C24 -179.8(2)
C21 N22 C23 C28 0.1(3)
N22 C23 C24 C25 -179.8(2)
C28 C23 C24 C25 0.2(3)
C23 C24 C25 C26 -0.4(4)
C24 C25 C26 C27 -0.2(4)
C25 C26 C27 C28 0.9(4)
C26 C27 C28 C23 -1.1(3)
C26 C27 C28 S2 178.28(19)
N22 C23 C28 C27 -179.4(2)
C24 C23 C28 C27 0.5(3)
N22 C23 C28 S2 1.1(2)
C24 C23 C28 S2 -178.96(17)
C21 S2 C28 C27 179.1(2)
C21 S2 C28 C23 -1.44(16)
Ru1 S5 C31 N32 -29.59(19)
Ru1 S5 C31 S6 147.55(11)
C38 S6 C31 N32 0.95(16)
C38 S6 C31 S5 -176.53(14)
S5 C31 N32 C33 174.96(15)
S6 C31 N32 C33 -2.4(2)
S5 C31 N32 B51 -7.5(3)
S6 C31 N32 B51 175.15(15)
C31 N32 C33 C34 -175.8(2)
B51 N32 C33 C34 6.7(3)
C31 N32 C33 C38 3.0(2)
B51 N32 C33 C38 -174.44(18)
C38 C33 C34 C35 1.9(3)
N32 C33 C34 C35 -179.3(2)
C33 C34 C35 C36 -0.7(3)
C34 C35 C36 C37 -1.0(4)
C35 C36 C37 C38 1.3(4)
C36 C37 C38 C33 0.0(3)
C36 C37 C38 S6 -178.04(18)
C34 C33 C38 C37 -1.6(3)
N32 C33 C38 C37 179.4(2)
C34 C33 C38 S6 176.72(16)
N32 C33 C38 S6 -2.2(2)
C31 S6 C38 C37 179.0(2)
C31 S6 C38 C33 0.74(17)
Ru1 S3 C41 N42 -9.4(2)
Ru1 S3 C41 S4 172.64(10)
C48 S4 C41 N42 -0.80(16)
C48 S4 C41 S3 177.47(13)
S3 C41 N42 C43 -176.20(16)
S4 C41 N42 C43 1.8(2)
S3 C41 N42 B51 -5.1(3)
S4 C41 N42 B51 172.96(15)
C41 N42 C43 C44 175.9(2)
B51 N42 C43 C44 4.3(3)
C41 N42 C43 C48 -2.3(2)
B51 N42 C43 C48 -173.86(18)
C48 C43 C44 C45 -0.7(3)
N42 C43 C44 C45 -178.7(2)
C43 C44 C45 C46 -0.6(3)
C44 C45 C46 C47 1.2(4)
C45 C46 C47 C48 -0.4(4)
C46 C47 C48 C43 -0.9(3)
C46 C47 C48 S4 176.87(18)
C44 C43 C48 C47 1.5(3)
N42 C43 C48 C47 179.77(19)
C44 C43 C48 S4 -176.66(16)
N42 C43 C48 S4 1.6(2)
C41 S4 C48 C47 -178.5(2)
C41 S4 C48 C43 -0.47(16)
C31 N32 B51 N42 -66.2(2)
C33 N32 B51 N42 111.0(2)
C41 N42 B51 N32 115.3(2)
C43 N42 B51 N32 -74.3(2)
C107 C102 C103 C104 0.1(4)
C101 C102 C103 C104 -179.0(2)
C102 C103 C104 C105 0.0(4)
C103 C104 C105 C106 -0.5(4)
C104 C105 C106 C107 1.0(5)
C105 C106 C107 C102 -0.9(4)
C103 C102 C107 C106 0.4(4)
C101 C102 C107 C106 179.5(3)
